data_7108441
loop_
_publ_author_name
'Gao-Chao Lv'
'Peng Wang'
'Qing Liu'
Jian
Fan
'Kai Chen'
'Wei-Yin Sun'

_publ_section_title
;
 Unprecedented crystal dynamics: reversible cascades of
 single-crystal-to-single-crystal transformations
;
_journal_name_full Chem.Commun.
_journal_page_first 10249
_journal_paper_doi 10.1039/c2cc35456j
_journal_volume 48
_journal_year 2012
_chemical_formula_sum 'C29 H45 Cu N13 O8'
_chemical_formula_weight 767.32
_chemical_name_systematic
;
?
;
_space_group_IT_number 51
_symmetry_cell_setting orthorhombic
_symmetry_space_group_name_Hall '-P 2a 2a'
_symmetry_space_group_name_H-M 'P m m a'
_atom_sites_solution_hydrogens geom
_atom_sites_solution_primary direct
_atom_sites_solution_secondary difmap
_audit_creation_method SHELXL-97
_cell_angle_alpha 90.00
_cell_angle_beta 90.00
_cell_angle_gamma 90.00
_cell_formula_units_Z 2
_cell_length_a 7.067(2)
_cell_length_b 15.675(5)
_cell_length_c 18.811(7)
_cell_measurement_temperature 293(2)
_cell_volume 2083.8(12)
_computing_cell_refinement 'Bruker SMART'
_computing_data_collection 'Bruker SMART'
_computing_data_reduction 'Bruker SAINT'
_computing_molecular_graphics 'Bruker SHELXTL'
_computing_publication_material 'Bruker SHELXTL'
_computing_structure_refinement 'SHELXL-97 (Sheldrick, 1997)'
_computing_structure_solution 'SHELXS-97 (Sheldrick, 1990)'
_diffrn_ambient_temperature 293(2)
_diffrn_measured_fraction_theta_full 0.998
_diffrn_measured_fraction_theta_max 0.998
_diffrn_measurement_device_type 'CCD area detector'
_diffrn_measurement_method 'phi and omega scans'
_diffrn_radiation_monochromator graphite
_diffrn_radiation_source 'fine-focus sealed tube'
_diffrn_radiation_type MoK\a
_diffrn_radiation_wavelength 0.71073
_diffrn_reflns_av_R_equivalents 0.0773
_diffrn_reflns_av_sigmaI/netI 0.0546
_diffrn_reflns_limit_h_max 7
_diffrn_reflns_limit_h_min -8
_diffrn_reflns_limit_k_max 18
_diffrn_reflns_limit_k_min -18
_diffrn_reflns_limit_l_max 22
_diffrn_reflns_limit_l_min -19
_diffrn_reflns_number 11588
_diffrn_reflns_theta_full 25.05
_diffrn_reflns_theta_max 25.05
_diffrn_reflns_theta_min 1.08
_exptl_absorpt_coefficient_mu 0.581
_exptl_absorpt_correction_T_max 0.9442
_exptl_absorpt_correction_T_min 0.8449
_exptl_absorpt_correction_type multi-scan
_exptl_absorpt_process_details sadabs
_exptl_crystal_colour dark-green
_exptl_crystal_density_diffrn 1.223
_exptl_crystal_density_method 'not measured'
_exptl_crystal_description block
_exptl_crystal_F_000 806
_exptl_crystal_size_max 0.30
_exptl_crystal_size_mid 0.20
_exptl_crystal_size_min 0.10
_platon_squeeze_details
;
This unit cell contains 14 methanol molecules which have been treated
as a diffuse contribution to the overall scattering without specific
atom positions by squeeze/platon.
;
_refine_diff_density_max 0.724
_refine_diff_density_min -0.387
_refine_diff_density_rms 0.069
_refine_ls_extinction_method none
_refine_ls_goodness_of_fit_ref 0.874
_refine_ls_hydrogen_treatment constr
_refine_ls_matrix_type full
_refine_ls_number_parameters 107
_refine_ls_number_reflns 2094
_refine_ls_number_restraints 1
_refine_ls_restrained_S_all 0.874
_refine_ls_R_factor_all 0.0718
_refine_ls_R_factor_gt 0.0496
_refine_ls_shift/su_max 0.000
_refine_ls_shift/su_mean 0.000
_refine_ls_structure_factor_coef Fsqd
_refine_ls_weighting_details 'calc w=1/[\s^2^(Fo^2^)+(0.0842P)^2^+0.0000P] where P=(Fo^2^+2Fc^2^)/3'
_refine_ls_weighting_scheme calc
_refine_ls_wR_factor_gt 0.1240
_refine_ls_wR_factor_ref 0.1291
_reflns_number_gt 1307
_reflns_number_total 2094
_reflns_threshold_expression >2sigma(I)
_cod_data_source_file c2cc35456j.txt
_cod_data_source_block 3a
_cod_original_sg_symbol_H-M Pmma
_cod_database_code 7108441

loop_
_symmetry_equiv_pos_as_xyz
'x, y, z'
'-x+1/2, -y, z'
'x+1/2, -y, -z'
'-x, y, -z'
'-x, -y, -z'
'x-1/2, y, -z'
'-x-1/2, y, z'
'x, -y, z'

loop_
_atom_site_label
_atom_site_type_symbol
_atom_site_fract_x
_atom_site_fract_y
_atom_site_fract_z
_atom_site_U_iso_or_equiv
_atom_site_adp_type
_atom_site_occupancy
_atom_site_symmetry_multiplicity
_atom_site_calc_flag
_atom_site_refinement_flags
Cu1 Cu 0.5000 0.0000 0.0000 0.0556(3) Uani 1 4 d S
N1 N 0.4074(3) 0.15559(13) 0.08242(13) 0.0640(6) Uani 1 1 d .
N2 N 0.3433(3) 0.08890(12) 0.04673(11) 0.0568(6) Uani 1 1 d .
N3 N 0.2500 0.5360(16) 0.6701(3) 0.305(18) Uani 1 2 d SD
N4 N 0.2500 0.5687(7) 0.6036(3) 0.229(6) Uani 1 2 d SD
N5 N 0.2500 0.5000 0.2663(3) 0.0774(16) Uani 1 4 d S
C1 C 0.2500 0.1957(2) 0.1040(2) 0.0626(11) Uani 1 2 d S
C2 C 0.2500 0.2745(2) 0.1470(2) 0.0646(11) Uani 1 2 d S
C3 C 0.0900(6) 0.3106(3) 0.1686(3) 0.1391(19) Uani 1 1 d .
H3 H -0.0249 0.2855 0.1566 0.167 Uiso 1 1 calc R
C4 C 0.0909(7) 0.3848(3) 0.2085(3) 0.1390(19) Uani 1 1 d .
H4 H -0.0236 0.4085 0.2228 0.167 Uiso 1 1 calc R
C5 C 0.2500 0.4226(2) 0.2267(2) 0.0710(12) Uani 1 2 d S
C6 C 0.2500 0.5000 0.3386(3) 0.0638(16) Uani 1 4 d S
C7 C 0.2500 0.5763(3) 0.3783(3) 0.0890(15) Uani 1 2 d S
H7 H 0.2500 0.6284 0.3547 0.107 Uiso 1 2 calc SR
C8 C 0.2500 0.5748(4) 0.4520(3) 0.1001(17) Uani 1 2 d S
H8 H 0.2500 0.6263 0.4766 0.120 Uiso 1 2 calc SR
C9 C 0.2500 0.5000 0.4896(4) 0.099(3) Uani 1 4 d S
C10 C 0.2500 0.5000 0.5620(6) 0.128(4) Uani 1 4 d S
O1 O 0.2500 0.0000 -0.0922(3) 0.0937(15) Uani 1 4 d S
C11 C 0.2500 0.0000 -0.1568(6) 0.260(11) Uani 1 4 d S

loop_
_atom_site_aniso_label
_atom_site_aniso_U_11
_atom_site_aniso_U_22
_atom_site_aniso_U_33
_atom_site_aniso_U_23
_atom_site_aniso_U_13
_atom_site_aniso_U_12
Cu1 0.0372(3) 0.0294(3) 0.1002(6) 0.000 0.0028(4) 0.000
N1 0.0526(13) 0.0404(12) 0.0990(18) -0.0105(12) -0.0015(13) -0.0084(11)
N2 0.0404(10) 0.0342(10) 0.0958(17) -0.0089(11) -0.0010(11) -0.0044(9)
N3 0.097(3) 0.71(5) 0.109(4) -0.100(15) 0.000 0.000
N4 0.105(4) 0.520(17) 0.064(4) -0.067(7) 0.000 0.000
N5 0.140(5) 0.038(2) 0.055(3) 0.000 0.000 0.000
C1 0.062(2) 0.0369(19) 0.089(3) -0.0009(19) 0.000 0.000
C2 0.077(3) 0.0323(18) 0.084(3) -0.0066(19) 0.000 0.000
C3 0.088(3) 0.100(3) 0.230(5) -0.095(3) 0.009(3) -0.008(3)
C4 0.097(3) 0.105(3) 0.215(5) -0.088(3) 0.018(3) 0.007(3)
C5 0.100(4) 0.0312(19) 0.081(3) -0.0006(19) 0.000 0.000
C6 0.072(4) 0.046(3) 0.073(5) 0.000 0.000 0.000
C7 0.110(4) 0.075(3) 0.082(4) -0.007(3) 0.000 0.000
C8 0.107(4) 0.113(5) 0.080(4) -0.029(4) 0.000 0.000
C9 0.053(4) 0.187(11) 0.059(7) 0.000 0.000 0.000
C10 0.055(4) 0.271(15) 0.058(7) 0.000 0.000 0.000
O1 0.052(2) 0.136(4) 0.093(4) 0.000 0.000 0.000
C11 0.115(8) 0.58(3) 0.088(8) 0.000 0.000 0.000

loop_
_atom_type_symbol
_atom_type_description
_atom_type_scat_dispersion_real
_atom_type_scat_dispersion_imag
_atom_type_scat_source
C C 0.0033 0.0016 'International Tables Vol C Tables 4.2.6.8 and 6.1.1.4'
Cu Cu 0.3201 1.2651 'International Tables Vol C Tables 4.2.6.8 and 6.1.1.4'
H H 0.0000 0.0000 'International Tables Vol C Tables 4.2.6.8 and 6.1.1.4'
N N 0.0061 0.0033 'International Tables Vol C Tables 4.2.6.8 and 6.1.1.4'
O O 0.0106 0.0060 'International Tables Vol C Tables 4.2.6.8 and 6.1.1.4'

loop_
_geom_angle_atom_site_label_1
_geom_angle_atom_site_label_2
_geom_angle_atom_site_label_3
_geom_angle
_geom_angle_site_symmetry_1
_geom_angle_site_symmetry_3
N2 Cu1 N2 89.16(11) 8 .
N2 Cu1 N2 180.00(16) 8 4_655
N2 Cu1 N2 90.84(11) . 4_655
N2 Cu1 N2 90.84(11) 8 5_655
N2 Cu1 N2 180.00(16) . 5_655
N2 Cu1 N2 89.16(11) 4_655 5_655
N2 N1 C1 103.9(2) . .
N2 N2 N1 110.03(13) 7_655 .
N2 N2 Cu1 123.91(6) 7_655 .
N1 N2 Cu1 126.06(16) . .
N3 N3 N4 112.3(10) 2_565 .
C10 N4 N3 103.7(11) . .
C6 N5 C5 121.5(2) . .
C6 N5 C5 121.5(2) . 2_565
C5 N5 C5 116.9(5) . 2_565
N1 C1 N1 112.1(3) 7_655 .
N1 C1 C2 123.96(16) 7_655 .
N1 C1 C2 123.96(16) . .
C3 C2 C3 116.7(4) 7_655 .
C3 C2 C1 121.6(2) 7_655 .
C3 C2 C1 121.6(2) . .
C2 C3 C4 121.4(4) . .
C2 C3 H3 119.3 . .
C4 C3 H3 119.3 . .
C5 C4 C3 121.5(4) . .
C5 C4 H4 119.2 . .
C3 C4 H4 119.2 . .
C4 C5 C4 117.4(5) . 7_655
C4 C5 N5 121.3(2) . .
C4 C5 N5 121.3(2) 7_655 .
N5 C6 C7 122.0(3) . 2_565
N5 C6 C7 122.0(3) . .
C7 C6 C7 116.1(6) 2_565 .
C8 C7 C6 121.0(5) . .
C8 C7 H7 119.5 . .
C6 C7 H7 119.5 . .
C9 C8 C7 122.1(6) . .
C9 C8 H8 119.0 . .
C7 C8 H8 119.0 . .
C10 C9 C8 121.1(4) . .
C10 C9 C8 121.1(4) . 2_565
C8 C9 C8 117.8(7) . 2_565
N4 C10 N4 108.0(10) . 2_565
N4 C10 C9 126.0(5) . .
N4 C10 C9 126.0(5) 2_565 .

loop_
_geom_bond_atom_site_label_1
_geom_bond_atom_site_label_2
_geom_bond_distance
_geom_bond_site_symmetry_2
Cu1 N2 1.985(2) 8
Cu1 N2 1.985(2) .
Cu1 N2 1.985(2) 4_655
Cu1 N2 1.985(2) 5_655
N1 N2 1.322(3) .
N1 C1 1.341(3) .
N2 N2 1.318(4) 7_655
N3 N3 1.13(5) 2_565
N3 N4 1.352(9) .
N4 C10 1.331(9) .
N5 C6 1.360(7) .
N5 C5 1.424(5) .
N5 C5 1.424(5) 2_565
C1 N1 1.341(3) 7_655
C1 C2 1.475(5) .
C2 C3 1.328(4) 7_655
C2 C3 1.328(4) .
C3 C4 1.385(5) .
C3 H3 0.9300 .
C4 C5 1.316(5) .
C4 H4 0.9300 .
C5 C4 1.316(5) 7_655
C6 C7 1.410(6) 2_565
C6 C7 1.410(6) .
C7 C8 1.386(7) .
C7 H7 0.9300 .
C8 C9 1.370(6) .
C8 H8 0.9300 .
C9 C10 1.363(12) .
C9 C8 1.370(6) 2_565
C10 N4 1.331(9) 2_565
O1 C11 1.216(10) .

loop_
_geom_torsion_atom_site_label_1
_geom_torsion_atom_site_label_2
_geom_torsion_atom_site_label_3
_geom_torsion_atom_site_label_4
_geom_torsion
_geom_torsion_site_symmetry_1
_geom_torsion_site_symmetry_4
C1 N1 N2 N2 0.1(3) . 7_655
C1 N1 N2 Cu1 -179.4(2) . .
N2 Cu1 N2 N2 -48.51(10) 8 7_655
N2 Cu1 N2 N2 131.49(10) 4_655 7_655
N2 Cu1 N2 N2 100(33) 5_655 7_655
N2 Cu1 N2 N1 130.95(18) 8 .
N2 Cu1 N2 N1 -49.05(18) 4_655 .
N2 Cu1 N2 N1 -81(33) 5_655 .
N3 N3 N4 C10 0.000(6) 2_565 .
N2 N1 C1 N1 -0.2(4) . 7_655
N2 N1 C1 C2 179.5(3) . .
N1 C1 C2 C3 178.3(4) 7_655 7_655
N1 C1 C2 C3 -1.3(7) . 7_655
N1 C1 C2 C3 1.3(7) 7_655 .
N1 C1 C2 C3 -178.3(4) . .
C3 C2 C3 C4 3.3(10) 7_655 .
C1 C2 C3 C4 -179.6(4) . .
C2 C3 C4 C5 0.0(9) . .
C3 C4 C5 C4 -3.4(10) . 7_655
C3 C4 C5 N5 178.5(4) . .
C6 N5 C5 C4 89.1(5) . .
C5 N5 C5 C4 -90.9(5) 2_565 .
C6 N5 C5 C4 -89.1(5) . 7_655
C5 N5 C5 C4 90.9(5) 2_565 7_655
C5 N5 C6 C7 0.000(1) . 2_565
C5 N5 C6 C7 180.000(1) 2_565 2_565
C5 N5 C6 C7 180.000(1) . .
C5 N5 C6 C7 0.000(1) 2_565 .
N5 C6 C7 C8 180.000(1) . .
C7 C6 C7 C8 0.000(2) 2_565 .
C6 C7 C8 C9 0.000(2) . .
C7 C8 C9 C10 180.000(2) . .
C7 C8 C9 C8 0.000(3) . 2_565
N3 N4 C10 N4 0.000(4) . 2_565
N3 N4 C10 C9 180.000(3) . .
C8 C9 C10 N4 0.000(3) . .
C8 C9 C10 N4 180.000(3) 2_565 .
C8 C9 C10 N4 180.000(3) . 2_565
C8 C9 C10 N4 0.000(3) 2_565 2_565

loop_
_platon_squeeze_void_nr
_platon_squeeze_void_average_x
_platon_squeeze_void_average_y
_platon_squeeze_void_average_z
_platon_squeeze_void_volume
_platon_squeeze_void_count_electrons
1 -0.043 0.000 0.500 867 206
2 -0.026 0.500 0.000 277 49
